data_1544193
loop_
_publ_author_name
'Okeke, Ugochukwu'
'Gultneh, Yilma'
'Jasinski, Jerry P.'
'Butcher, Ray J.'

_publ_section_title
;
 Histamine perchlorate
;
_journal_coeditor_code HG4015
_journal_issue 9
_journal_name_full IUCrData
_journal_page_first x161481
_journal_paper_doi 10.1107/S2414314616014814
_journal_volume 1
_journal_year 2016
_chemical_formula_iupac 'C5 H11 N3 2+, 2Cl O4 -'
_chemical_formula_moiety 'C5 H11 N3 2+, 2(Cl O4 -)'
_chemical_formula_sum 'C5 H11 Cl2 N3 O8'
_chemical_formula_weight 312.07
_chemical_name_common
;
Histamine perchlorate
;
_chemical_name_systematic
;
4-(2-Azaniumylethyl)-1<i>H</i>-imidazol-3-ium bis(perchlorate)
;
_space_group_crystal_system monoclinic
_space_group_IT_number 14
_space_group_name_Hall '-P 2ybc'
_space_group_name_H-M_alt 'P 1 21/c 1'
_symmetry_space_group_name_Hall '-P 2ybc'
_symmetry_space_group_name_H-M 'P 1 21/c 1'
_atom_sites_solution_hydrogens geom
_audit_creation_method SHELXL-2014/7
_cell_angle_alpha 90
_cell_angle_beta 94.140(5)
_cell_angle_gamma 90
_cell_formula_units_Z 8
_cell_length_a 11.3333(6)
_cell_length_b 16.4178(9)
_cell_length_c 12.7650(6)
_cell_measurement_reflns_used 2709
_cell_measurement_temperature 173(2)
_cell_measurement_theta_max 27.6520
_cell_measurement_theta_min 4.0280
_cell_volume 2369.0(2)
_computing_cell_refinement
;
CrysAlis PRO (Rigaku-Oxford Diffraction, 2015)
;
_computing_data_collection
;
CrysAlis PRO (Rigaku-Oxford Diffraction, 2015)
;
_computing_data_reduction
;
CrysAlis PRO (Rigaku-Oxford Diffraction, 2015)
;
_computing_molecular_graphics
;
SHELXTL (Sheldrick, 2008)
;
_computing_publication_material
;
SHELXTL (Sheldrick, 2008)
;
_computing_structure_refinement
;
SHELXL2014 (Sheldrick, 2015b)
;
_computing_structure_solution
;
SHELXT (Sheldrick, 2015a)
;
_diffrn_ambient_temperature 173(2)
_diffrn_detector_area_resol_mean 16.0416
_diffrn_measured_fraction_theta_full 0.998
_diffrn_measured_fraction_theta_max 0.867
_diffrn_measurement_device_type 'Oxford Diffraction Xcalibur Eos Gemini'
_diffrn_measurement_method '\w scans'
_diffrn_radiation_type MoK\a
_diffrn_radiation_wavelength 0.71073
_diffrn_reflns_av_R_equivalents 0.0335
_diffrn_reflns_limit_h_max 14
_diffrn_reflns_limit_h_min -15
_diffrn_reflns_limit_k_max 19
_diffrn_reflns_limit_k_min -21
_diffrn_reflns_limit_l_max 14
_diffrn_reflns_limit_l_min -17
_diffrn_reflns_number 12472
_diffrn_reflns_theta_full 25.500
_diffrn_reflns_theta_max 29.195
_diffrn_reflns_theta_min 3.399
_exptl_absorpt_coefficient_mu 0.587
_exptl_absorpt_correction_T_max 1.00000
_exptl_absorpt_correction_T_min 0.76481
_exptl_absorpt_correction_type multi-scan
_exptl_absorpt_process_details
;
(CrysAlis PRO; Rigaku-Oxford Diffraction, 2015)
;
_exptl_crystal_colour colorless
_exptl_crystal_density_diffrn 1.750
_exptl_crystal_description chunk
_exptl_crystal_F_000 1280
_exptl_crystal_size_max 0.43
_exptl_crystal_size_mid 0.37
_exptl_crystal_size_min 0.27
_refine_diff_density_max 0.907
_refine_diff_density_min -0.632
_refine_ls_extinction_method none
_refine_ls_goodness_of_fit_ref 1.065
_refine_ls_hydrogen_treatment constr
_refine_ls_matrix_type full
_refine_ls_number_parameters 380
_refine_ls_number_reflns 5581
_refine_ls_number_restraints 450
_refine_ls_restrained_S_all 1.182
_refine_ls_R_factor_all 0.0999
_refine_ls_R_factor_gt 0.0628
_refine_ls_shift/su_max 0.000
_refine_ls_shift/su_mean 0.000
_refine_ls_structure_factor_coef Fsqd
_refine_ls_weighting_details 'w=1/[\s^2^(Fo^2^)+(0.1133P)^2^+0.5966P] where P=(Fo^2^+2Fc^2^)/3'
_refine_ls_weighting_scheme calc
_refine_ls_wR_factor_gt 0.1831
_refine_ls_wR_factor_ref 0.2185
_reflns_number_gt 3463
_reflns_number_total 5581
_reflns_threshold_expression 'I > 2\s(I)'
_cod_data_source_file hg4015sup1.cif
_cod_data_source_block I
_cod_database_code 1544193
_shelx_space_group_comment
;
The symmetry employed for this shelxl refinement is uniquely defined
by the following loop, which should always be used as a source of
symmetry information in preference to the above space-group names.
They are only intended as comments.
;

loop_
_space_group_symop_operation_xyz
'x, y, z'
'-x, y+1/2, -z+1/2'
'-x, -y, -z'
'x, -y-1/2, z-1/2'

loop_
_atom_site_type_symbol
_atom_site_label
_atom_site_fract_x
_atom_site_fract_y
_atom_site_fract_z
_atom_site_U_iso_or_equiv
_atom_site_adp_type
_atom_site_calc_flag
_atom_site_occupancy
_atom_site_disorder_assembly
_atom_site_disorder_group
Cl Cl1 0.93140(7) 0.87376(4) 0.23249(6) 0.0358(2) Uani d 1 . .
O O11 0.9819(2) 0.87540(14) 0.3395(2) 0.0543(7) Uani d 1 . .
O O12 0.9664(3) 0.79992(15) 0.1841(2) 0.0615(8) Uani d 1 . .
O O13 0.9715(3) 0.94274(15) 0.1778(2) 0.0636(8) Uani d 1 . .
O O14 0.8045(2) 0.87571(15) 0.2327(3) 0.0640(8) Uani d 1 . .
Cl Cl2 0.62291(9) 0.37350(5) 0.18816(8) 0.0497(3) Uani d 1 . .
O O21 0.7507(3) 0.37336(18) 0.2093(3) 0.0798(10) Uani d 1 . .
O O22 0.5747(3) 0.37663(18) 0.2888(3) 0.0847(11) Uani d 1 . .
O O23 0.5902(4) 0.30024(19) 0.1372(3) 0.0986(13) Uani d 1 . .
O O24 0.5900(4) 0.44327(19) 0.1284(3) 0.0987(13) Uani d 1 . .
Cl Cl3 0.20743(8) 0.61832(5) 0.13100(7) 0.0455(3) Uani d 1 . .
O O31 0.1200(7) 0.5955(5) 0.2027(6) 0.0676(17) Uani d 0.735(12) A 1
O O32 0.2645(6) 0.6896(4) 0.1755(6) 0.0710(17) Uani d 0.735(12) A 1
O O33 0.2975(5) 0.5553(3) 0.1305(6) 0.0752(14) Uani d 0.735(12) A 1
O O34 0.1566(5) 0.6322(5) 0.0292(4) 0.0736(15) Uani d 0.735(12) A 1
O O31A 0.1243(19) 0.5737(13) 0.1863(17) 0.0676(17) Uani d 0.265(12) A 2
O O32A 0.2797(19) 0.6680(11) 0.2011(15) 0.0710(17) Uani d 0.265(12) A 2
O O33A 0.1424(13) 0.6683(10) 0.0529(12) 0.0752(14) Uani d 0.265(12) A 2
O O34A 0.2837(12) 0.5632(9) 0.0836(13) 0.0736(15) Uani d 0.265(12) A 2
Cl Cl4 0.78058(8) 0.62532(5) 0.38789(7) 0.0487(3) Uani d 1 . .
O O41 0.7113(8) 0.5720(6) 0.3164(5) 0.0618(12) Uani d 0.637(8) B 1
O O42 0.8672(6) 0.6601(4) 0.3188(6) 0.0583(16) Uani d 0.637(8) B 1
O O43 0.8519(5) 0.5664(4) 0.4510(5) 0.0800(14) Uani d 0.637(8) B 1
O O44 0.6998(6) 0.6864(4) 0.4113(7) 0.100(2) Uani d 0.637(8) B 1
O O41A 0.8376(8) 0.6002(7) 0.4848(6) 0.0618(12) Uani d 0.363(8) B 2
O O42A 0.8479(12) 0.6845(7) 0.3473(10) 0.0583(16) Uani d 0.363(8) B 2
O O43A 0.6992(9) 0.6577(7) 0.4652(8) 0.0800(14) Uani d 0.363(8) B 2
O O44A 0.7187(17) 0.5708(12) 0.3267(14) 0.100(2) Uani d 0.363(8) B 2
N N1A 0.2935(3) 0.52105(17) 0.3947(3) 0.0501(8) Uani d 1 . .
H H1A 0.2274 0.4928 0.3904 0.060 Uiso calc 1 . .
N N2A 0.4681(3) 0.5565(2) 0.3720(3) 0.0569(8) Uani d 1 . .
H H2A 0.5400 0.5570 0.3502 0.068 Uiso calc 1 . .
N N3A 0.1315(3) 0.72364(18) 0.3767(2) 0.0496(8) Uani d 1 . .
H H3A1 0.1619 0.7684 0.4110 0.074 Uiso calc 1 . .
H H3A2 0.0614 0.7368 0.3414 0.074 Uiso calc 1 . .
H H3A3 0.1831 0.7059 0.3303 0.074 Uiso calc 1 . .
C C1A 0.4234(4) 0.6133(2) 0.4349(3) 0.0531(10) Uani d 1 . .
H H1AA 0.4638 0.6599 0.4632 0.064 Uiso calc 1 . .
C C2A 0.3886(4) 0.5012(3) 0.3488(3) 0.0609(11) Uani d 1 . .
H H2AA 0.3981 0.4547 0.3060 0.073 Uiso calc 1 . .
C C3A 0.3104(3) 0.5915(2) 0.4503(3) 0.0430(8) Uani d 1 . .
C C4A 0.2219(4) 0.6305(3) 0.5131(3) 0.0616(11) Uani d 1 . .
H H4AA 0.2593 0.6780 0.5498 0.074 Uiso calc 1 . .
H H4AB 0.1999 0.5914 0.5674 0.074 Uiso calc 1 . .
C C5A 0.1121(4) 0.6584(3) 0.4536(3) 0.0612(11) Uani d 1 . .
H H5AA 0.0746 0.6113 0.4160 0.073 Uiso calc 1 . .
H H5AB 0.0563 0.6784 0.5040 0.073 Uiso calc 1 . .
N N1B 0.7010(4) 0.7247(4) 0.1384(6) 0.0428(10) Uani d 0.718(4) C 1
H H1B 0.7702 0.7491 0.1450 0.051 Uiso calc 0.718(4) C 1
N N2B 0.5215(5) 0.6944(3) 0.1579(6) 0.0585(13) Uani d 0.718(4) C 1
H H2B 0.4501 0.6953 0.1806 0.070 Uiso calc 0.718(4) C 1
N N3B 0.8500(14) 0.5260(5) 0.1399(9) 0.0632(17) Uani d 0.718(4) C 1
H H3B1 0.7964 0.5442 0.1842 0.095 Uiso calc 0.718(4) C 1
H H3B2 0.9194 0.5145 0.1773 0.095 Uiso calc 0.718(4) C 1
H H3B3 0.8219 0.4801 0.1069 0.095 Uiso calc 0.718(4) C 1
C C1B 0.5590(5) 0.6422(4) 0.0889(6) 0.0502(14) Uani d 0.718(4) C 1
H H1BA 0.5131 0.6001 0.0551 0.060 Uiso calc 0.718(4) C 1
C C2B 0.6104(5) 0.7464(3) 0.1882(5) 0.0560(14) Uani d 0.718(4) C 1
H H2BA 0.6069 0.7902 0.2365 0.067 Uiso calc 0.718(4) C 1
C C3B 0.6760(4) 0.6593(4) 0.0743(6) 0.0369(11) Uani d 0.718(4) C 1
C C4B 0.7598(6) 0.6220(3) 0.0064(4) 0.0544(13) Uani d 0.718(4) C 1
H H4BA 0.7827 0.6633 -0.0449 0.065 Uiso calc 0.718(4) C 1
H H4BB 0.7190 0.5773 -0.0337 0.065 Uiso calc 0.718(4) C 1
C C5B 0.8697(9) 0.5887(5) 0.0620(8) 0.0580(19) Uani d 0.718(4) C 1
H H5BA 0.9200 0.5655 0.0091 0.070 Uiso calc 0.718(4) C 1
H H5BB 0.9141 0.6341 0.0973 0.070 Uiso calc 0.718(4) C 1
N N1BA 0.6110(10) 0.6215(6) 0.0500(9) 0.0428(10) Uani d 0.282(4) C 2
H H1B1 0.6061 0.5802 0.0060 0.051 Uiso calc 0.282(4) C 2
N N2BA 0.5560(13) 0.7150(10) 0.1540(16) 0.0585(13) Uani d 0.282(4) C 2
H H2B1 0.5131 0.7459 0.1929 0.070 Uiso calc 0.282(4) C 2
N N3BA 0.861(4) 0.5172(14) 0.142(2) 0.0632(17) Uani d 0.282(4) C 2
H H3B4 0.9298 0.4911 0.1616 0.095 Uiso calc 0.282(4) C 2
H H3B5 0.8023 0.4799 0.1290 0.095 Uiso calc 0.282(4) C 2
H H3B6 0.8414 0.5506 0.1954 0.095 Uiso calc 0.282(4) C 2
C C1BA 0.6727(14) 0.7246(14) 0.137(2) 0.0502(14) Uani d 0.282(4) C 2
H H1BB 0.7209 0.7680 0.1642 0.060 Uiso calc 0.282(4) C 2
C C2BA 0.5214(13) 0.6495(11) 0.1002(17) 0.0560(14) Uani d 0.282(4) C 2
H H2BB 0.4445 0.6262 0.0979 0.067 Uiso calc 0.282(4) C 2
C C3BA 0.7112(11) 0.6643(12) 0.0744(18) 0.0369(11) Uani d 0.282(4) C 2
C C4BA 0.8326(12) 0.6508(8) 0.0449(12) 0.0544(13) Uani d 0.282(4) C 2
H H4BC 0.8868 0.6838 0.0922 0.065 Uiso calc 0.282(4) C 2
H H4BD 0.8384 0.6718 -0.0273 0.065 Uiso calc 0.282(4) C 2
C C5BA 0.875(3) 0.5654(13) 0.048(2) 0.0580(19) Uani d 0.282(4) C 2
H H5BC 0.8344 0.5362 -0.0118 0.070 Uiso calc 0.282(4) C 2
H H5BD 0.9605 0.5662 0.0363 0.070 Uiso calc 0.282(4) C 2

loop_
_atom_site_aniso_label
_atom_site_aniso_U_11
_atom_site_aniso_U_22
_atom_site_aniso_U_33
_atom_site_aniso_U_12
_atom_site_aniso_U_13
_atom_site_aniso_U_23
Cl1 0.0371(4) 0.0371(4) 0.0329(4) -0.0003(3) -0.0002(3) -0.0012(3)
O11 0.0487(16) 0.0773(19) 0.0359(14) 0.0074(12) -0.0038(12) -0.0022(11)
O12 0.086(2) 0.0446(14) 0.0553(16) 0.0066(13) 0.0168(15) -0.0084(12)
O13 0.086(2) 0.0480(15) 0.0568(17) -0.0153(14) 0.0066(15) 0.0095(12)
O14 0.0365(15) 0.074(2) 0.080(2) 0.0016(12) -0.0089(14) 0.0016(14)
Cl2 0.0541(6) 0.0417(5) 0.0543(6) -0.0012(4) 0.0103(5) -0.0003(4)
O21 0.0537(19) 0.093(3) 0.095(3) -0.0011(14) 0.0224(18) 0.0046(17)
O22 0.074(2) 0.106(3) 0.078(2) 0.0017(16) 0.0317(19) -0.0042(17)
O23 0.131(3) 0.0587(18) 0.104(3) -0.0135(19) -0.012(2) -0.0211(18)
O24 0.118(3) 0.0599(19) 0.114(3) 0.0027(19) -0.022(2) 0.0284(19)
Cl3 0.0448(5) 0.0536(5) 0.0378(5) -0.0062(4) 0.0013(4) -0.0008(4)
O31 0.064(2) 0.089(4) 0.051(3) -0.021(3) 0.0095(18) 0.003(3)
O32 0.061(3) 0.067(3) 0.085(4) -0.013(3) 0.002(2) -0.012(3)
O33 0.092(3) 0.075(2) 0.058(3) 0.018(2) 0.005(2) 0.002(2)
O34 0.075(3) 0.103(4) 0.043(2) 0.002(2) -0.0017(19) 0.005(2)
O31A 0.064(2) 0.089(4) 0.051(3) -0.021(3) 0.0095(18) 0.003(3)
O32A 0.061(3) 0.067(3) 0.085(4) -0.013(3) 0.002(2) -0.012(3)
O33A 0.092(3) 0.075(2) 0.058(3) 0.018(2) 0.005(2) 0.002(2)
O34A 0.075(3) 0.103(4) 0.043(2) 0.002(2) -0.0017(19) 0.005(2)
Cl4 0.0430(5) 0.0639(6) 0.0390(5) -0.0147(4) 0.0025(4) -0.0020(4)
O41 0.050(2) 0.093(3) 0.042(2) -0.033(2) 0.0045(18) -0.017(2)
O42 0.048(3) 0.073(4) 0.054(4) -0.015(3) 0.005(2) 0.011(3)
O43 0.084(3) 0.093(3) 0.062(3) -0.012(2) 0.001(2) -0.002(2)
O44 0.088(3) 0.104(4) 0.112(5) -0.017(3) 0.040(3) -0.057(4)
O41A 0.050(2) 0.093(3) 0.042(2) -0.033(2) 0.0045(18) -0.017(2)
O42A 0.048(3) 0.073(4) 0.054(4) -0.015(3) 0.005(2) 0.011(3)
O43A 0.084(3) 0.093(3) 0.062(3) -0.012(2) 0.001(2) -0.002(2)
O44A 0.088(3) 0.104(4) 0.112(5) -0.017(3) 0.040(3) -0.057(4)
N1A 0.0401(16) 0.0467(16) 0.064(2) -0.0047(12) 0.0047(14) 0.0039(14)
N2A 0.0340(16) 0.076(2) 0.062(2) 0.0107(15) 0.0091(15) 0.0117(17)
N3A 0.0545(19) 0.0522(17) 0.0420(16) 0.0164(14) 0.0032(14) 0.0018(14)
C1A 0.049(2) 0.049(2) 0.059(2) -0.0084(16) -0.0074(18) 0.0042(17)
C2A 0.055(2) 0.058(2) 0.070(3) 0.0147(18) 0.006(2) -0.002(2)
C3A 0.051(2) 0.0427(18) 0.0352(17) 0.0103(15) 0.0029(15) 0.0094(15)
C4A 0.065(3) 0.075(3) 0.045(2) 0.021(2) 0.0090(19) 0.0111(18)
C5A 0.042(2) 0.083(3) 0.061(2) 0.013(2) 0.0187(18) 0.014(2)
N1B 0.040(2) 0.0394(19) 0.049(2) 0.0023(19) -0.003(2) 0.0004(16)
N2B 0.036(3) 0.059(3) 0.080(3) 0.0010(19) 0.005(2) 0.008(3)
N3B 0.074(4) 0.052(3) 0.067(2) 0.024(3) 0.028(2) 0.012(2)
C1B 0.041(3) 0.051(3) 0.058(3) 0.003(2) -0.002(2) -0.006(2)
C2B 0.043(3) 0.052(3) 0.072(3) 0.005(2) 0.002(2) -0.006(2)
C3B 0.040(3) 0.0350(19) 0.0348(18) 0.002(2) -0.005(3) 0.0048(15)
C4B 0.060(3) 0.061(3) 0.042(3) 0.013(2) 0.008(2) 0.005(2)
C5B 0.045(2) 0.068(5) 0.062(4) 0.010(3) 0.017(2) 0.015(4)
N1BA 0.040(2) 0.0394(19) 0.049(2) 0.0023(19) -0.003(2) 0.0004(16)
N2BA 0.036(3) 0.059(3) 0.080(3) 0.0010(19) 0.005(2) 0.008(3)
N3BA 0.074(4) 0.052(3) 0.067(2) 0.024(3) 0.028(2) 0.012(2)
C1BA 0.041(3) 0.051(3) 0.058(3) 0.003(2) -0.002(2) -0.006(2)
C2BA 0.043(3) 0.052(3) 0.072(3) 0.005(2) 0.002(2) -0.006(2)
C3BA 0.040(3) 0.0350(19) 0.0348(18) 0.002(2) -0.005(3) 0.0048(15)
C4BA 0.060(3) 0.061(3) 0.042(3) 0.013(2) 0.008(2) 0.005(2)
C5BA 0.045(2) 0.068(5) 0.062(4) 0.010(3) 0.017(2) 0.015(4)

loop_
_atom_type_symbol
_atom_type_description
_atom_type_scat_dispersion_real
_atom_type_scat_dispersion_imag
_atom_type_scat_source
C C 0.0033 0.0016 'International Tables Vol C Tables 4.2.6.8 and 6.1.1.4'
H H 0.0000 0.0000 'International Tables Vol C Tables 4.2.6.8 and 6.1.1.4'
N N 0.0061 0.0033 'International Tables Vol C Tables 4.2.6.8 and 6.1.1.4'
O O 0.0106 0.0060 'International Tables Vol C Tables 4.2.6.8 and 6.1.1.4'
Cl Cl 0.1484 0.1585 'International Tables Vol C Tables 4.2.6.8 and 6.1.1.4'

loop_
_geom_angle_atom_site_label_1
_geom_angle_atom_site_label_2
_geom_angle_atom_site_label_3
_geom_angle
O13 Cl1 O12 110.77(19)
O13 Cl1 O14 109.79(18)
O12 Cl1 O14 109.18(17)
O13 Cl1 O11 109.30(16)
O12 Cl1 O11 108.74(16)
O14 Cl1 O11 109.04(19)
O23 Cl2 O24 113.2(3)
O23 Cl2 O22 109.9(2)
O24 Cl2 O22 110.6(2)
O23 Cl2 O21 108.1(2)
O24 Cl2 O21 108.8(2)
O22 Cl2 O21 105.9(2)
O34A Cl3 O31A 109.3(10)
O34A Cl3 O32A 107.0(10)
O31A Cl3 O32A 110.8(11)
O34 Cl3 O32 112.2(3)
O34 Cl3 O31 112.0(4)
O32 Cl3 O31 105.7(4)
O34A Cl3 O33A 111.3(7)
O31A Cl3 O33A 108.1(11)
O32A Cl3 O33A 110.4(9)
O34 Cl3 O33 110.7(3)
O32 Cl3 O33 106.6(3)
O31 Cl3 O33 109.3(4)
O44A Cl4 O42A 122.3(10)
O44A Cl4 O41A 119.9(10)
O42A Cl4 O41A 107.9(7)
O44 Cl4 O41 103.5(5)
O44 Cl4 O43 134.2(6)
O41 Cl4 O43 101.5(5)
O44 Cl4 O42 108.7(4)
O41 Cl4 O42 102.1(4)
O43 Cl4 O42 102.7(4)
O44A Cl4 O43A 107.3(9)
O42A Cl4 O43A 112.8(6)
O41A Cl4 O43A 78.0(6)
C2A N1A C3A 110.8(3)
C2A N1A H1A 124.6
C3A N1A H1A 124.6
C2A N2A C1A 109.5(3)
C2A N2A H2A 125.2
C1A N2A H2A 125.2
C5A N3A H3A1 109.5
C5A N3A H3A2 109.5
H3A1 N3A H3A2 109.5
C5A N3A H3A3 109.5
H3A1 N3A H3A3 109.5
H3A2 N3A H3A3 109.5
N2A C1A C3A 107.6(3)
N2A C1A H1AA 126.2
C3A C1A H1AA 126.2
N2A C2A N1A 107.8(4)
N2A C2A H2AA 126.1
N1A C2A H2AA 126.1
C1A C3A N1A 104.3(3)
C1A C3A C4A 130.6(4)
N1A C3A C4A 125.1(4)
C3A C4A C5A 115.8(4)
C3A C4A H4AA 108.3
C5A C4A H4AA 108.3
C3A C4A H4AB 108.3
C5A C4A H4AB 108.3
H4AA C4A H4AB 107.4
N3A C5A C4A 113.8(3)
N3A C5A H5AA 108.8
C4A C5A H5AA 108.8
N3A C5A H5AB 108.8
C4A C5A H5AB 108.8
H5AA C5A H5AB 107.7
C2B N1B C3B 111.8(5)
C2B N1B H1B 124.1
C3B N1B H1B 124.1
C1B N2B C2B 109.3(5)
C1B N2B H2B 125.3
C2B N2B H2B 125.3
C5B N3B H3B1 109.5
C5B N3B H3B2 109.5
H3B1 N3B H3B2 109.5
C5B N3B H3B3 109.5
H3B1 N3B H3B3 109.5
H3B2 N3B H3B3 109.5
N2B C1B C3B 108.5(6)
N2B C1B H1BA 125.8
C3B C1B H1BA 125.8
N1B C2B N2B 106.6(5)
N1B C2B H2BA 126.7
N2B C2B H2BA 126.7
N1B C3B C1B 103.7(5)
N1B C3B C4B 124.5(5)
C1B C3B C4B 131.7(6)
C3B C4B C5B 115.3(6)
C3B C4B H4BA 108.5
C5B C4B H4BA 108.5
C3B C4B H4BB 108.5
C5B C4B H4BB 108.5
H4BA C4B H4BB 107.5
N3B C5B C4B 114.8(9)
N3B C5B H5BA 108.6
C4B C5B H5BA 108.6
N3B C5B H5BB 108.6
C4B C5B H5BB 108.6
H5BA C5B H5BB 107.6
C2BA N1BA C3BA 111.7(11)
C2BA N1BA H1B1 124.1
C3BA N1BA H1B1 124.1
C2BA N2BA C1BA 105.3(12)
C2BA N2BA H2B1 127.3
C1BA N2BA H2B1 127.3
C5BA N3BA H3B4 109.5
C5BA N3BA H3B5 109.5
H3B4 N3BA H3B5 109.5
C5BA N3BA H3B6 109.5
H3B4 N3BA H3B6 109.5
H3B5 N3BA H3B6 109.5
C3BA C1BA N2BA 111.5(13)
C3BA C1BA H1BB 124.3
N2BA C1BA H1BB 124.3
N2BA C2BA N1BA 109.0(12)
N2BA C2BA H2BB 125.5
N1BA C2BA H2BB 125.5
N1BA C3BA C1BA 102.3(11)
N1BA C3BA C4BA 130.5(14)
C1BA C3BA C4BA 127.2(14)
C3BA C4BA C5BA 116.3(15)
C3BA C4BA H4BC 108.2
C5BA C4BA H4BC 108.2
C3BA C4BA H4BD 108.2
C5BA C4BA H4BD 108.2
H4BC C4BA H4BD 107.4
N3BA C5BA C4BA 119(2)
N3BA C5BA H5BC 107.6
C4BA C5BA H5BC 107.6
N3BA C5BA H5BD 107.6
C4BA C5BA H5BD 107.6
H5BC C5BA H5BD 107.0

loop_
_geom_bond_atom_site_label_1
_geom_bond_atom_site_label_2
_geom_bond_distance
Cl1 O13 1.422(3)
Cl1 O12 1.430(2)
Cl1 O14 1.439(3)
Cl1 O11 1.442(3)
Cl2 O23 1.404(3)
Cl2 O24 1.412(3)
Cl2 O22 1.433(4)
Cl2 O21 1.454(4)
Cl3 O34 1.402(4)
Cl3 O34A 1.417(11)
Cl3 O31A 1.421(12)
Cl3 O32A 1.425(12)
Cl3 O32 1.434(5)
Cl3 O31 1.446(5)
Cl3 O33A 1.451(11)
Cl3 O33 1.454(5)
Cl4 O44A 1.350(11)
Cl4 O42A 1.361(10)
Cl4 O44 1.405(6)
Cl4 O41A 1.415(8)
Cl4 O41 1.454(5)
Cl4 O43 1.465(5)
Cl4 O42 1.481(5)
Cl4 O43A 1.496(9)
N1A C2A 1.305(5)
N1A C3A 1.363(4)
N1A H1A 0.8800
N2A C2A 1.298(5)
N2A C1A 1.351(5)
N2A H2A 0.8800
N3A C5A 1.481(5)
N3A H3A1 0.9100
N3A H3A2 0.9100
N3A H3A3 0.9100
C1A C3A 1.357(5)
C1A H1AA 0.9500
C2A H2AA 0.9500
C3A C4A 1.475(5)
C4A C5A 1.482(6)
C4A H4AA 0.9900
C4A H4AB 0.9900
C5A H5AA 0.9900
C5A H5AB 0.9900
N1B C2B 1.297(7)
N1B C3B 1.367(7)
N1B H1B 0.8800
N2B C1B 1.320(8)
N2B C2B 1.355(7)
N2B H2B 0.8800
N3B C5B 1.460(7)
N3B H3B1 0.9100
N3B H3B2 0.9100
N3B H3B3 0.9100
C1B C3B 1.381(8)
C1B H1BA 0.9500
C2B H2BA 0.9500
C3B C4B 1.465(7)
C4B C5B 1.493(10)
C4B H4BA 0.9900
C4B H4BB 0.9900
C5B H5BA 0.9900
C5B H5BB 0.9900
N1BA C2BA 1.322(13)
N1BA C3BA 1.352(13)
N1BA H1B1 0.8800
N2BA C2BA 1.321(16)
N2BA C1BA 1.366(15)
N2BA H2B1 0.8800
N3BA C5BA 1.457(15)
N3BA H3B4 0.9100
N3BA H3B5 0.9100
N3BA H3B6 0.9100
C1BA C3BA 1.360(15)
C1BA H1BB 0.9500
C2BA H2BB 0.9500
C3BA C4BA 1.470(13)
C4BA C5BA 1.483(15)
C4BA H4BC 0.9900
C4BA H4BD 0.9900
C5BA H5BC 0.9900
C5BA H5BD 0.9900

loop_
_geom_hbond_atom_site_label_D
_geom_hbond_atom_site_label_H
_geom_hbond_atom_site_label_A
_geom_hbond_site_symmetry_A
_geom_hbond_distance_DH
_geom_hbond_distance_HA
_geom_hbond_distance_DA
_geom_hbond_angle_DHA
N1A H1A O13 2_645 0.88 2.50 3.337(4) 159.9
N1A H1A O14 2_645 0.88 2.49 3.052(4) 122.0
N1A H1A O43 3_666 0.88 2.47 3.021(7) 121.0
N1A H1A O41A 3_666 0.88 2.36 2.978(9) 127.2
N2A H2A Cl4 . 0.88 2.96 3.709(3) 144.7
N2A H2A O41 . 0.88 2.03 2.907(9) 171.2
N2A H2A O44A . 0.88 2.08 2.95(2) 168.4
N3A H3A1 O21 2_655 0.91 2.56 3.040(4) 113.9
N3A H3A1 O34 4_576 0.91 2.23 3.065(6) 152.9
N3A H3A1 O33A 4_576 0.91 2.11 2.861(12) 138.6
N3A H3A2 Cl1 1_455 0.91 2.98 3.742(3) 142.6
N3A H3A2 O11 1_455 0.91 2.45 3.031(4) 122.2
N3A H3A2 O12 1_455 0.91 2.44 3.232(4) 145.6
N3A H3A2 O42 1_455 0.91 2.53 3.207(8) 131.2
N3A H3A2 O42A 1_455 0.91 2.57 3.272(14) 134.1
N3A H3A3 Cl3 . 0.91 2.95 3.735(3) 145.2
N3A H3A3 O31 . 0.91 2.51 3.055(8) 119.2
N3A H3A3 O32 . 0.91 2.26 3.120(8) 158.6
N3A H3A3 O32A . 0.91 2.14 3.04(2) 170.0
C2A H2AA O14 2_645 0.95 2.65 3.129(5) 111.7
C2A H2AA O22 . 0.95 2.40 3.074(5) 127.7
C4A H4AB O43 3_666 0.99 2.66 3.379(8) 129.3
C5A H5AA O42 1_455 0.99 2.70 3.158(9) 108.6
C5A H5AA O43 1_455 0.99 2.70 3.310(7) 120.4
C5A H5AB O12 4_476 0.99 2.61 3.542(5) 158.0
N1B H1B Cl1 . 0.88 2.91 3.714(5) 152.6
N1B H1B O12 . 0.88 2.39 3.265(6) 170.9
N1B H1B O14 . 0.88 2.38 2.961(6) 123.9
N2B H2B O32 . 0.88 2.10 2.939(9) 158.7
N3B H3B1 Cl4 . 0.91 2.94 3.695(14) 141.7
N3B H3B1 O41 . 0.91 2.05 2.937(19) 163.2
N3B H3B1 O42 . 0.91 2.65 3.168(13) 117.0
N3B H3B2 O11 2_745 0.91 2.56 3.120(14) 120.4
N3B H3B2 O13 2_745 0.91 2.45 3.269(11) 149.8
N3B H3B2 O31 1_655 0.91 2.63 3.310(14) 131.8
N3B H3B3 O21 . 0.91 2.36 2.910(10) 118.7
N3B H3B3 O34 3_665 0.91 2.56 3.374(13) 149.8
C1B H1BA O24 3_665 0.95 2.64 3.441(7) 142.4
C2B H2BA O22 2_655 0.95 2.50 3.024(6) 114.7
C4B H4BB O33 3_665 0.99 2.50 3.433(8) 156.2
C5B H5BA O11 4_575 0.99 2.52 3.249(10) 130.4
N2BA H2B1 O22 2_655 0.88 2.38 3.150(15) 145.6
N3BA H3B4 Cl1 2_745 0.91 2.78 3.62(3) 154.7
N3BA H3B4 O11 2_745 0.91 2.15 2.93(4) 143.8
N3BA H3B4 O13 2_745 0.91 2.40 3.12(3) 136.5
N3BA H3B4 O31A 1_655 0.91 2.59 3.14(4) 119.6
N3BA H3B5 Cl2 . 0.91 2.82 3.66(3) 153.5
N3BA H3B5 O21 . 0.91 2.13 2.83(2) 133.1
N3BA H3B5 O24 . 0.91 2.48 3.29(4) 149.0
N3BA H3B6 Cl4 . 0.91 2.87 3.77(4) 168.1
N3BA H3B6 O44A . 0.91 2.28 3.07(5) 145.9
C1BA H1BB O14 . 0.95 2.16 3.103(17) 170.9
C2BA H2BB Cl3 . 0.95 2.75 3.644(14) 156.6
C2BA H2BB O32A . 0.95 2.46 3.12(3) 127.0
C2BA H2BB O34A . 0.95 2.09 3.04(2) 173.2
C4BA H4BD O11 4_575 0.99 2.56 3.250(13) 127.0
C4BA H4BC O12 . 0.99 2.38 3.325(16) 159.0
C5BA H5BC Cl3 3_665 0.99 2.98 3.86(3) 148.9
C5BA H5BC O34A 3_665 0.99 2.26 3.18(4) 153.2
C5BA H5BD O31A 1_655 0.99 2.57 3.22(4) 123.1

loop_
_geom_torsion_atom_site_label_1
_geom_torsion_atom_site_label_2
_geom_torsion_atom_site_label_3
_geom_torsion_atom_site_label_4
_geom_torsion
C2A N2A C1A C3A -0.3(5)
C1A N2A C2A N1A 0.3(5)
C3A N1A C2A N2A -0.1(5)
N2A C1A C3A N1A 0.3(4)
N2A C1A C3A C4A 179.0(4)
C2A N1A C3A C1A -0.1(4)
C2A N1A C3A C4A -178.9(4)
C1A C3A C4A C5A 118.7(5)
N1A C3A C4A C5A -62.9(5)
C3A C4A C5A N3A -64.0(5)
C2B N2B C1B C3B 0.9(9)
C3B N1B C2B N2B 0.3(9)
C1B N2B C2B N1B -0.7(8)
C2B N1B C3B C1B 0.2(10)
C2B N1B C3B C4B 178.7(7)
N2B C1B C3B N1B -0.6(10)
N2B C1B C3B C4B -179.0(8)
N1B C3B C4B C5B 60.4(11)
C1B C3B C4B C5B -121.6(10)
C3B C4B C5B N3B 58.8(9)
C2BA N2BA C1BA C3BA -2(4)
C1BA N2BA C2BA N1BA -2(3)
C3BA N1BA C2BA N2BA 4(2)
C2BA N1BA C3BA C1BA -5(3)
C2BA N1BA C3BA C4BA 174(2)
N2BA C1BA C3BA N1BA 4(3)
N2BA C1BA C3BA C4BA -175(2)
N1BA C3BA C4BA C5BA -42(3)
C1BA C3BA C4BA C5BA 137(3)
C3BA C4BA C5BA N3BA -50(4)

_cod_database_fobs_code 1544193
